data_2234325
loop_
_publ_author_name
'Yusufzai, Samina Khan'
'Osman, Hasnah'
'Rahim, Aisyah Saad Abdul'
'Arshad, Suhana'
'Razak, Ibrahim Abdul'

_publ_section_title
;
 3\b-Chloro-5\a-cholestan-6-one
;
_journal_coeditor_code LH5434
_journal_issue 4
_journal_name_full 'Acta Crystallographica Section E'
_journal_page_first o1211
_journal_page_last o1212
_journal_paper_doi 10.1107/S1600536812012482
_journal_volume 68
_journal_year 2012
_chemical_formula_iupac 'C27 H45 Cl O'
_chemical_formula_moiety 'C27 H45 Cl O'
_chemical_formula_sum 'C27 H45 Cl O'
_chemical_formula_weight 421.08
_chemical_name_systematic
;
3\b-Chloro-5\a-cholestan-6-one
;
_space_group_IT_number 4
_symmetry_cell_setting monoclinic
_symmetry_space_group_name_Hall 'P 2yb'
_symmetry_space_group_name_H-M 'P 1 21 1'
_atom_sites_solution_hydrogens geom
_atom_sites_solution_primary direct
_atom_sites_solution_secondary difmap
_audit_creation_method SHELXL-97
_cell_angle_alpha 90.00
_cell_angle_beta 94.069(2)
_cell_angle_gamma 90.00
_cell_formula_units_Z 4
_cell_length_a 7.6603(3)
_cell_length_b 15.7249(6)
_cell_length_c 20.8434(8)
_cell_measurement_reflns_used 5836
_cell_measurement_temperature 100.0(10)
_cell_measurement_theta_max 30.07
_cell_measurement_theta_min 2.77
_cell_volume 2504.41(17)
_computing_cell_refinement 'SAINT (Bruker, 2009)'
_computing_data_collection 'APEX2 (Bruker, 2009)'
_computing_data_reduction 'SAINT (Bruker, 2009)'
_computing_molecular_graphics 'SHELXTL (Sheldrick, 2008)'
_computing_publication_material 'SHELXTL (Sheldrick, 2008) and PLATON (Spek, 2009)'
_computing_structure_refinement 'SHELXTL (Sheldrick, 2008)'
_computing_structure_solution 'SHELXTL (Sheldrick, 2008)'
_diffrn_ambient_temperature 100.0(10)
_diffrn_measured_fraction_theta_full 0.993
_diffrn_measured_fraction_theta_max 0.993
_diffrn_measurement_device_type
;
Bruker SMART APEXII CCD area-detector
;
_diffrn_measurement_method '\f and \w scans'
_diffrn_radiation_monochromator graphite
_diffrn_radiation_source 'fine-focus sealed tube'
_diffrn_radiation_type MoK\a
_diffrn_radiation_wavelength 0.71073
_diffrn_reflns_av_R_equivalents 0.0000
_diffrn_reflns_av_sigmaI/netI 0.0802
_diffrn_reflns_limit_h_max 10
_diffrn_reflns_limit_h_min -10
_diffrn_reflns_limit_k_max 22
_diffrn_reflns_limit_k_min -22
_diffrn_reflns_limit_l_max 29
_diffrn_reflns_limit_l_min -21
_diffrn_reflns_number 14186
_diffrn_reflns_theta_full 30.23
_diffrn_reflns_theta_max 30.23
_diffrn_reflns_theta_min 0.98
_exptl_absorpt_coefficient_mu 0.168
_exptl_absorpt_correction_T_max 0.9769
_exptl_absorpt_correction_T_min 0.9595
_exptl_absorpt_correction_type multi-scan
_exptl_absorpt_process_details '(<i>SADABS</i>; Bruker, 2009)'
_exptl_crystal_colour colourless
_exptl_crystal_density_diffrn 1.117
_exptl_crystal_density_method 'not measured'
_exptl_crystal_description block
_exptl_crystal_F_000 928
_exptl_crystal_size_max 0.25
_exptl_crystal_size_mid 0.18
_exptl_crystal_size_min 0.14
_refine_diff_density_max 0.737
_refine_diff_density_min -0.340
_refine_ls_abs_structure_details 'Flack (1983), 6535 Friedel pairs'
_refine_ls_abs_structure_Flack 0.03(6)
_refine_ls_extinction_method none
_refine_ls_goodness_of_fit_ref 1.022
_refine_ls_hydrogen_treatment constr
_refine_ls_matrix_type full
_refine_ls_number_parameters 534
_refine_ls_number_reflns 14186
_refine_ls_number_restraints 1
_refine_ls_restrained_S_all 1.022
_refine_ls_R_factor_all 0.0980
_refine_ls_R_factor_gt 0.0666
_refine_ls_shift/su_max 0.001
_refine_ls_shift/su_mean 0.000
_refine_ls_structure_factor_coef Fsqd
_refine_ls_weighting_details 'calc w=1/[\s^2^(Fo^2^)+(0.0924P)^2^+0.2267P] where P=(Fo^2^+2Fc^2^)/3'
_refine_ls_weighting_scheme calc
_refine_ls_wR_factor_gt 0.1598
_refine_ls_wR_factor_ref 0.1789
_reflns_number_gt 10360
_reflns_number_total 14186
_reflns_threshold_expression I>2\s(I)
_cod_data_source_file lh5434.cif
_cod_data_source_block I
_cod_original_sg_symbol_H-M 'P 21'
_cod_database_code 2234325
_cod_database_fobs_code 2234325

loop_
_symmetry_equiv_pos_as_xyz
'x, y, z'
'-x, y+1/2, -z'

loop_
_atom_site_type_symbol
_atom_site_label
_atom_site_fract_x
_atom_site_fract_y
_atom_site_fract_z
_atom_site_U_iso_or_equiv
_atom_site_adp_type
_atom_site_calc_flag
_atom_site_refinement_flags
_atom_site_occupancy
_atom_site_symmetry_multiplicity
Cl Cl1A 0.95587(11) 0.43447(6) 1.15732(3) 0.0373(2) Uani d . 1 1
O O1A 0.5385(3) 0.36817(15) 0.94654(11) 0.0309(5) Uani d . 1 1
C C1A 0.6511(3) 0.43069(19) 0.85333(13) 0.0217(5) Uani d . 1 1
H H1AA 0.6273 0.4923 0.8481 0.026 Uiso calc R 1 1
H H1AB 0.5537 0.3995 0.8302 0.026 Uiso calc R 1 1
C C2A 0.6558(3) 0.40841(18) 0.92389(13) 0.0213(5) Uani d . 1 1
C C3A 0.8149(3) 0.43897(19) 0.96392(13) 0.0207(5) Uani d . 1 1
H H3AA 0.8174 0.5022 0.9593 0.025 Uiso calc R 1 1
C C4A 0.8036(4) 0.4207(2) 1.03561(13) 0.0246(6) Uani d . 1 1
H H4AA 0.6965 0.4470 1.0508 0.030 Uiso calc R 1 1
H H4AB 0.7975 0.3586 1.0428 0.030 Uiso calc R 1 1
C C5A 0.9647(4) 0.4573(2) 1.07281(13) 0.0257(6) Uani d . 1 1
H H5AA 0.9636 0.5204 1.0671 0.031 Uiso calc R 1 1
C C6A 1.1334(4) 0.4230(2) 1.04917(13) 0.0281(7) Uani d . 1 1
H H6AA 1.1404 0.3609 1.0570 0.034 Uiso calc R 1 1
H H6AB 1.2344 0.4502 1.0733 0.034 Uiso calc R 1 1
C C7A 1.1416(4) 0.4408(2) 0.97677(13) 0.0268(6) Uani d . 1 1
H H7AA 1.2504 0.4157 0.9621 0.032 Uiso calc R 1 1
H H7AB 1.1471 0.5030 0.9700 0.032 Uiso calc R 1 1
C C8A 0.9838(3) 0.40478(18) 0.93530(13) 0.0194(6) Uani d . 1 1
C C9A 0.9845(3) 0.43831(19) 0.86532(12) 0.0194(5) Uani d . 1 1
H H9AA 0.9757 0.5016 0.8683 0.023 Uiso calc R 1 1
C C10A 1.1523(4) 0.4202(2) 0.83238(13) 0.0242(6) Uani d . 1 1
H H10A 1.1709 0.3579 0.8314 0.029 Uiso calc R 1 1
H H10B 1.2522 0.4456 0.8584 0.029 Uiso calc R 1 1
C C11A 1.1515(3) 0.4548(2) 0.76347(13) 0.0226(6) Uani d . 1 1
H H11A 1.1527 0.5177 0.7648 0.027 Uiso calc R 1 1
H H11B 1.2591 0.4358 0.7441 0.027 Uiso calc R 1 1
C C12A 0.9914(3) 0.42491(18) 0.72111(13) 0.0185(5) Uani d . 1 1
C C13A 0.9501(4) 0.47380(18) 0.65620(13) 0.0194(5) Uani d . 1 1
H H13A 0.9715 0.5355 0.6652 0.023 Uiso calc R 1 1
C C14A 0.7497(4) 0.46238(19) 0.64270(13) 0.0231(6) Uani d . 1 1
H H14A 0.7248 0.4171 0.6103 0.028 Uiso calc R 1 1
H H14B 0.6959 0.5160 0.6260 0.028 Uiso calc R 1 1
C C15A 0.6741(3) 0.4377(2) 0.70748(12) 0.0225(5) Uani d . 1 1
H H15A 0.5754 0.4753 0.7169 0.027 Uiso calc R 1 1
H H15B 0.6334 0.3779 0.7068 0.027 Uiso calc R 1 1
C C16A 0.8290(3) 0.45001(17) 0.75665(12) 0.0183(5) Uani d . 1 1
H H16A 0.8384 0.5127 0.7643 0.022 Uiso calc R 1 1
C C17A 0.8228(3) 0.40925(17) 0.82266(12) 0.0174(5) Uani d . 1 1
H H17A 0.8293 0.3461 0.8174 0.021 Uiso calc R 1 1
C C18A 0.9882(4) 0.3067(2) 0.93698(15) 0.0277(6) Uani d . 1 1
H H18A 1.0948 0.2865 0.9186 0.042 Uiso calc R 1 1
H H18B 0.8855 0.2843 0.9118 0.042 Uiso calc R 1 1
H H18C 0.9871 0.2872 0.9816 0.042 Uiso calc R 1 1
C C19A 0.9991(4) 0.32876(18) 0.70822(15) 0.0244(6) Uani d . 1 1
H H19A 1.0050 0.2980 0.7492 0.037 Uiso calc R 1 1
H H19B 1.1031 0.3157 0.6853 0.037 Uiso calc R 1 1
H H19C 0.8940 0.3113 0.6820 0.037 Uiso calc R 1 1
C C20A 1.2515(4) 0.45940(19) 0.61080(13) 0.0240(6) Uani d . 1 1
H H20A 1.3092 0.4518 0.5707 0.036 Uiso calc R 1 1
H H20B 1.2935 0.4160 0.6419 0.036 Uiso calc R 1 1
H H20C 1.2788 0.5160 0.6284 0.036 Uiso calc R 1 1
C C21A 1.0524(4) 0.45052(18) 0.59722(13) 0.0217(5) Uani d . 1 1
H H21A 1.0266 0.3897 0.5862 0.026 Uiso calc R 1 1
C C22A 0.9858(4) 0.50540(19) 0.53937(13) 0.0229(6) Uani d . 1 1
H H22A 0.8582 0.4963 0.5316 0.027 Uiso calc R 1 1
H H22B 1.0040 0.5660 0.5509 0.027 Uiso calc R 1 1
C C23A 1.0721(4) 0.48833(19) 0.47650(13) 0.0242(6) Uani d . 1 1
H H23A 1.1965 0.5059 0.4815 0.029 Uiso calc R 1 1
H H23B 1.0684 0.4266 0.4672 0.029 Uiso calc R 1 1
C C24A 0.9802(4) 0.53656(19) 0.41997(15) 0.0261(6) Uani d . 1 1
H H24A 0.8575 0.5166 0.4143 0.031 Uiso calc R 1 1
H H24B 0.9776 0.5977 0.4311 0.031 Uiso calc R 1 1
C C25A 1.0634(4) 0.5272(2) 0.35591(14) 0.0281(6) Uani d . 1 1
H H25A 1.1907 0.5411 0.3632 0.034 Uiso calc R 1 1
C C26A 1.0478(5) 0.4370(2) 0.33031(15) 0.0381(8) Uani d . 1 1
H H26A 1.0945 0.3972 0.3634 0.057 Uiso calc R 1 1
H H26B 1.1142 0.4317 0.2920 0.057 Uiso calc R 1 1
H H26C 0.9244 0.4238 0.3190 0.057 Uiso calc R 1 1
C C27A 0.9819(6) 0.5897(2) 0.30635(17) 0.0430(9) Uani d . 1 1
H H27A 1.0020 0.6480 0.3217 0.064 Uiso calc R 1 1
H H27B 0.8557 0.5791 0.3001 0.064 Uiso calc R 1 1
H H27C 1.0355 0.5821 0.2654 0.064 Uiso calc R 1 1
Cl Cl1B 0.48971(13) 0.70424(7) 0.33925(4) 0.0439(2) Uani d . 1 1
O O1B 0.0567(3) 0.78060(15) 0.52100(10) 0.0317(5) Uani d . 1 1
C C1B 0.1591(3) 0.72188(18) 0.62247(13) 0.0208(5) Uani d . 1 1
H H1BA 0.1333 0.6606 0.6275 0.025 Uiso calc R 1 1
H H1BB 0.0609 0.7544 0.6388 0.025 Uiso calc R 1 1
C C2B 0.1684(4) 0.74109(18) 0.55219(14) 0.0221(6) Uani d . 1 1
C C3B 0.3314(3) 0.7090(2) 0.52305(13) 0.0222(5) Uani d . 1 1
H H3BA 0.3339 0.6460 0.5297 0.027 Uiso calc R 1 1
C C4B 0.3277(4) 0.7235(2) 0.45059(14) 0.0268(6) Uani d . 1 1
H H4BA 0.2229 0.6959 0.4292 0.032 Uiso calc R 1 1
H H4BB 0.3211 0.7852 0.4413 0.032 Uiso calc R 1 1
C C5B 0.4905(4) 0.6868(2) 0.42489(14) 0.0308(7) Uani d . 1 1
H H5BA 0.4909 0.6241 0.4328 0.037 Uiso calc R 1 1
C C6B 0.6570(4) 0.7241(2) 0.45813(15) 0.0347(8) Uani d . 1 1
H H6BA 0.6627 0.7858 0.4489 0.042 Uiso calc R 1 1
H H6BB 0.7606 0.6966 0.4413 0.042 Uiso calc R 1 1
C C7B 0.6589(4) 0.7099(2) 0.53135(14) 0.0290(7) Uani d . 1 1
H H7BA 0.7643 0.7376 0.5523 0.035 Uiso calc R 1 1
H H7BB 0.6680 0.6482 0.5402 0.035 Uiso calc R 1 1
C C8B 0.4956(4) 0.74503(19) 0.56156(14) 0.0221(6) Uani d . 1 1
C C9B 0.4919(3) 0.71337(19) 0.63200(13) 0.0216(6) Uani d . 1 1
H H9BA 0.4821 0.6500 0.6293 0.026 Uiso calc R 1 1
C C10B 0.6575(3) 0.7313(2) 0.67522(14) 0.0262(6) Uani d . 1 1
H H10C 0.6768 0.7935 0.6772 0.031 Uiso calc R 1 1
H H10D 0.7588 0.7055 0.6556 0.031 Uiso calc R 1 1
C C11B 0.6503(4) 0.6971(2) 0.74369(14) 0.0261(6) Uani d . 1 1
H H11C 0.7569 0.7153 0.7697 0.031 Uiso calc R 1 1
H H11D 0.6497 0.6342 0.7424 0.031 Uiso calc R 1 1
C C12B 0.4889(4) 0.72799(18) 0.77626(14) 0.0215(6) Uani d . 1 1
C C13B 0.4411(4) 0.68052(18) 0.83786(13) 0.0216(6) Uani d . 1 1
H H13B 0.4561 0.6184 0.8294 0.026 Uiso calc R 1 1
C C14B 0.2412(4) 0.6963(2) 0.83999(13) 0.0244(6) Uani d . 1 1
H H14C 0.1824 0.6446 0.8548 0.029 Uiso calc R 1 1
H H14D 0.2194 0.7435 0.8698 0.029 Uiso calc R 1 1
C C15B 0.1708(4) 0.71938(19) 0.77054(13) 0.0235(6) Uani d . 1 1
H H15C 0.0718 0.6821 0.7558 0.028 Uiso calc R 1 1
H H15D 0.1320 0.7794 0.7678 0.028 Uiso calc R 1 1
C C16B 0.3282(3) 0.70463(18) 0.73089(13) 0.0196(5) Uani d . 1 1
H H16B 0.3348 0.6417 0.7245 0.024 Uiso calc R 1 1
C C17B 0.3284(3) 0.74356(18) 0.66389(13) 0.0191(5) Uani d . 1 1
H H17B 0.3353 0.8068 0.6687 0.023 Uiso calc R 1 1
C C18B 0.4960(4) 0.8432(2) 0.55865(15) 0.0295(7) Uani d . 1 1
H H18D 0.5977 0.8651 0.5847 0.044 Uiso calc R 1 1
H H18E 0.3885 0.8651 0.5755 0.044 Uiso calc R 1 1
H H18F 0.5020 0.8616 0.5139 0.044 Uiso calc R 1 1
C C19B 0.5012(4) 0.82440(19) 0.78917(15) 0.0265(6) Uani d . 1 1
H H19D 0.6030 0.8362 0.8190 0.040 Uiso calc R 1 1
H H19E 0.3947 0.8438 0.8081 0.040 Uiso calc R 1 1
H H19F 0.5138 0.8545 0.7486 0.040 Uiso calc R 1 1
C C20B 0.7436(4) 0.6881(2) 0.89911(14) 0.0269(6) Uani d . 1 1
H H20D 0.7886 0.7311 0.8706 0.040 Uiso calc R 1 1
H H20E 0.7672 0.6313 0.8825 0.040 Uiso calc R 1 1
H H20F 0.8014 0.6944 0.9423 0.040 Uiso calc R 1 1
C C21B 0.5456(4) 0.6999(2) 0.90218(13) 0.0246(6) Uani d . 1 1
H H21B 0.5240 0.7607 0.9133 0.030 Uiso calc R 1 1
C C22B 0.4755(4) 0.6440(2) 0.95550(14) 0.0251(6) Uani d . 1 1
H H22C 0.3482 0.6543 0.9565 0.030 Uiso calc R 1 1
H H22D 0.4913 0.5836 0.9439 0.030 Uiso calc R 1 1
C C23B 0.5618(4) 0.6585(2) 1.02329(14) 0.0287(7) Uani d . 1 1
H H23C 0.6844 0.6383 1.0249 0.034 Uiso calc R 1 1
H H23D 0.5638 0.7202 1.0328 0.034 Uiso calc R 1 1
C C24B 0.4650(5) 0.6122(2) 1.07447(14) 0.0302(7) Uani d . 1 1
H H24C 0.4507 0.5518 1.0616 0.036 Uiso calc R 1 1
H H24D 0.3465 0.6371 1.0755 0.036 Uiso calc R 1 1
C C25B 0.5553(5) 0.6157(2) 1.14292(16) 0.0365(8) Uani d . 1 1
H H25B 0.6779 0.5944 1.1411 0.044 Uiso calc R 1 1
C C26B 0.5628(6) 0.7051(3) 1.16937(17) 0.0534(11) Uani d . 1 1
H H26D 0.6242 0.7419 1.1405 0.080 Uiso calc R 1 1
H H26E 0.6254 0.7050 1.2120 0.080 Uiso calc R 1 1
H H26F 0.4436 0.7263 1.1728 0.080 Uiso calc R 1 1
C C27B 0.4601(7) 0.5578(3) 1.18807(19) 0.0580(13) Uani d . 1 1
H H27D 0.5212 0.5589 1.2310 0.087 Uiso calc R 1 1
H H27E 0.4583 0.4995 1.1714 0.087 Uiso calc R 1 1
H H27F 0.3398 0.5780 1.1907 0.087 Uiso calc R 1 1

loop_
_atom_site_aniso_label
_atom_site_aniso_U_11
_atom_site_aniso_U_22
_atom_site_aniso_U_33
_atom_site_aniso_U_12
_atom_site_aniso_U_13
_atom_site_aniso_U_23
Cl1A 0.0440(4) 0.0481(5) 0.0199(3) -0.0101(4) 0.0024(3) 0.0046(3)
O1A 0.0234(10) 0.0345(12) 0.0354(12) -0.0065(9) 0.0053(9) 0.0060(10)
C1A 0.0146(11) 0.0246(14) 0.0259(13) 0.0015(11) 0.0011(9) 0.0000(12)
C2A 0.0166(12) 0.0205(13) 0.0273(14) 0.0028(10) 0.0034(10) 0.0006(11)
C3A 0.0212(12) 0.0173(13) 0.0239(13) 0.0019(11) 0.0031(10) 0.0034(11)
C4A 0.0274(14) 0.0250(16) 0.0216(13) -0.0011(12) 0.0035(10) 0.0016(11)
C5A 0.0319(15) 0.0252(16) 0.0200(13) -0.0048(12) 0.0026(11) 0.0028(11)
C6A 0.0267(14) 0.0394(19) 0.0178(13) -0.0039(14) -0.0021(10) 0.0076(13)
C7A 0.0205(13) 0.0388(18) 0.0208(13) -0.0023(13) 0.0002(10) 0.0045(13)
C8A 0.0176(12) 0.0204(14) 0.0200(13) -0.0008(10) 0.0005(10) 0.0026(10)
C9A 0.0172(11) 0.0225(14) 0.0181(12) -0.0011(11) -0.0010(9) 0.0020(11)
C10A 0.0199(13) 0.0332(17) 0.0191(13) 0.0020(12) -0.0021(10) 0.0009(12)
C11A 0.0181(12) 0.0290(16) 0.0209(13) 0.0008(11) 0.0016(10) 0.0000(11)
C12A 0.0182(12) 0.0164(13) 0.0207(12) 0.0012(10) 0.0001(9) 0.0004(10)
C13A 0.0224(13) 0.0172(13) 0.0181(12) 0.0014(10) -0.0027(10) -0.0002(10)
C14A 0.0213(13) 0.0246(15) 0.0228(13) -0.0010(11) -0.0026(10) -0.0009(11)
C15A 0.0200(12) 0.0246(14) 0.0224(12) 0.0012(12) -0.0019(10) 0.0005(11)
C16A 0.0209(12) 0.0171(13) 0.0168(11) 0.0017(10) 0.0010(9) 0.0005(10)
C17A 0.0153(11) 0.0153(12) 0.0217(13) 0.0003(9) 0.0014(9) 0.0002(10)
C18A 0.0323(16) 0.0240(16) 0.0268(15) 0.0067(12) 0.0016(12) 0.0036(12)
C19A 0.0296(15) 0.0165(14) 0.0274(15) 0.0029(11) 0.0031(11) -0.0011(11)
C20A 0.0273(14) 0.0244(14) 0.0206(12) 0.0035(12) 0.0033(11) -0.0010(11)
C21A 0.0240(13) 0.0184(14) 0.0228(13) -0.0009(11) 0.0008(10) -0.0023(11)
C22A 0.0234(14) 0.0220(15) 0.0226(14) 0.0025(11) -0.0027(11) -0.0030(11)
C23A 0.0302(15) 0.0225(15) 0.0199(13) 0.0018(12) 0.0025(11) -0.0001(11)
C24A 0.0341(16) 0.0190(14) 0.0248(15) 0.0034(12) -0.0001(12) 0.0024(11)
C25A 0.0387(17) 0.0258(15) 0.0199(13) -0.0024(13) 0.0030(12) 0.0006(11)
C26A 0.058(2) 0.0294(18) 0.0263(15) 0.0085(17) 0.0001(14) 0.0005(14)
C27A 0.071(3) 0.0285(18) 0.0296(18) 0.0049(18) 0.0075(17) 0.0050(14)
Cl1B 0.0535(5) 0.0531(6) 0.0259(4) 0.0118(5) 0.0082(3) 0.0052(4)
O1B 0.0227(10) 0.0377(13) 0.0343(12) 0.0052(10) -0.0006(9) 0.0068(10)
C1B 0.0143(12) 0.0191(14) 0.0290(14) 0.0005(10) 0.0009(10) -0.0004(11)
C2B 0.0179(12) 0.0193(13) 0.0287(14) -0.0021(11) -0.0009(10) -0.0009(11)
C3B 0.0205(12) 0.0191(14) 0.0269(14) -0.0008(11) 0.0006(10) 0.0012(12)
C4B 0.0247(14) 0.0267(16) 0.0288(15) 0.0016(12) 0.0000(11) 0.0023(12)
C5B 0.0380(17) 0.0318(17) 0.0230(14) 0.0086(14) 0.0065(12) 0.0055(13)
C6B 0.0270(15) 0.044(2) 0.0341(17) 0.0089(14) 0.0107(13) 0.0086(15)
C7B 0.0196(13) 0.0380(18) 0.0296(15) 0.0026(13) 0.0036(11) 0.0057(14)
C8B 0.0164(12) 0.0223(14) 0.0278(15) 0.0011(11) 0.0018(10) 0.0040(12)
C9B 0.0155(12) 0.0193(14) 0.0299(15) -0.0012(10) 0.0006(10) -0.0009(12)
C10B 0.0127(12) 0.0359(18) 0.0300(15) -0.0024(11) 0.0022(10) 0.0025(13)
C11B 0.0179(12) 0.0279(16) 0.0324(15) 0.0025(12) 0.0001(11) 0.0005(13)
C12B 0.0205(13) 0.0193(14) 0.0247(14) -0.0006(10) 0.0022(10) -0.0001(11)
C13B 0.0233(13) 0.0170(13) 0.0245(13) -0.0011(11) 0.0014(10) -0.0039(11)
C14B 0.0207(13) 0.0258(15) 0.0270(14) -0.0014(12) 0.0025(10) -0.0014(12)
C15B 0.0197(13) 0.0233(15) 0.0278(14) 0.0007(11) 0.0034(10) -0.0025(11)
C16B 0.0163(12) 0.0178(13) 0.0249(13) -0.0003(11) 0.0012(9) -0.0013(11)
C17B 0.0145(11) 0.0181(13) 0.0246(13) 0.0002(10) 0.0002(10) -0.0016(11)
C18B 0.0288(15) 0.0231(16) 0.0362(17) -0.0059(12) 0.0003(13) 0.0070(13)
C19B 0.0264(14) 0.0200(14) 0.0323(16) -0.0036(11) -0.0033(12) -0.0015(12)
C20B 0.0249(14) 0.0268(15) 0.0282(14) -0.0038(12) -0.0029(11) -0.0012(12)
C21B 0.0251(14) 0.0197(14) 0.0283(14) 0.0001(12) -0.0025(11) -0.0033(12)
C22B 0.0302(15) 0.0207(15) 0.0241(14) -0.0014(12) -0.0003(11) -0.0015(12)
C23B 0.0342(17) 0.0252(16) 0.0268(15) 0.0019(13) 0.0023(12) -0.0033(12)
C24B 0.0440(19) 0.0231(16) 0.0232(15) -0.0032(13) -0.0005(13) -0.0012(12)
C25B 0.044(2) 0.0359(19) 0.0290(16) -0.0013(16) 0.0009(14) 0.0014(14)
C26B 0.087(3) 0.048(2) 0.0254(17) -0.032(2) 0.0062(18) -0.0002(17)
C27B 0.104(4) 0.036(2) 0.032(2) -0.020(2) -0.004(2) 0.0072(16)

loop_
_atom_type_symbol
_atom_type_description
_atom_type_scat_dispersion_real
_atom_type_scat_dispersion_imag
_atom_type_scat_source
C C 0.0033 0.0016 'International Tables Vol C Tables 4.2.6.8 and 6.1.1.4'
H H 0.0000 0.0000 'International Tables Vol C Tables 4.2.6.8 and 6.1.1.4'
O O 0.0106 0.0060 'International Tables Vol C Tables 4.2.6.8 and 6.1.1.4'
Cl Cl 0.1484 0.1585 'International Tables Vol C Tables 4.2.6.8 and 6.1.1.4'

loop_
_geom_angle_atom_site_label_1
_geom_angle_atom_site_label_2
_geom_angle_atom_site_label_3
_geom_angle
C2A C1A C17A 113.1(2)
C2A C1A H1AA 109.0
C17A C1A H1AA 109.0
C2A C1A H1AB 109.0
C17A C1A H1AB 109.0
H1AA C1A H1AB 107.8
O1A C2A C3A 122.7(3)
O1A C2A C1A 122.0(3)
C3A C2A C1A 115.3(2)
C2A C3A C4A 112.4(2)
C2A C3A C8A 109.8(2)
C4A C3A C8A 114.6(2)
C2A C3A H3AA 106.5
C4A C3A H3AA 106.5
C8A C3A H3AA 106.5
C5A C4A C3A 109.1(2)
C5A C4A H4AA 109.9
C3A C4A H4AA 109.9
C5A C4A H4AB 109.9
C3A C4A H4AB 109.9
H4AA C4A H4AB 108.3
C6A C5A C4A 112.3(3)
C6A C5A Cl1A 109.8(2)
C4A C5A Cl1A 109.7(2)
C6A C5A H5AA 108.3
C4A C5A H5AA 108.3
Cl1A C5A H5AA 108.3
C5A C6A C7A 110.4(2)
C5A C6A H6AA 109.6
C7A C6A H6AA 109.6
C5A C6A H6AB 109.6
C7A C6A H6AB 109.6
H6AA C6A H6AB 108.1
C6A C7A C8A 113.4(2)
C6A C7A H7AA 108.9
C8A C7A H7AA 108.9
C6A C7A H7AB 108.9
C8A C7A H7AB 108.9
H7AA C7A H7AB 107.7
C18A C8A C7A 109.9(2)
C18A C8A C9A 111.1(2)
C7A C8A C9A 110.3(2)
C18A C8A C3A 110.7(2)
C7A C8A C3A 107.3(2)
C9A C8A C3A 107.5(2)
C10A C9A C17A 110.7(2)
C10A C9A C8A 114.7(2)
C17A C9A C8A 112.7(2)
C10A C9A H9AA 106.0
C17A C9A H9AA 106.0
C8A C9A H9AA 106.0
C9A C10A C11A 114.0(2)
C9A C10A H10A 108.7
C11A C10A H10A 108.7
C9A C10A H10B 108.7
C11A C10A H10B 108.7
H10A C10A H10B 107.6
C12A C11A C10A 112.4(2)
C12A C11A H11A 109.1
C10A C11A H11A 109.1
C12A C11A H11B 109.1
C10A C11A H11B 109.1
H11A C11A H11B 107.9
C11A C12A C19A 111.3(2)
C11A C12A C16A 106.5(2)
C19A C12A C16A 112.2(2)
C11A C12A C13A 116.8(2)
C19A C12A C13A 109.8(2)
C16A C12A C13A 99.7(2)
C21A C13A C14A 112.3(2)
C21A C13A C12A 119.1(2)
C14A C13A C12A 103.7(2)
C21A C13A H13A 107.1
C14A C13A H13A 107.1
C12A C13A H13A 107.1
C13A C14A C15A 107.2(2)
C13A C14A H14A 110.3
C15A C14A H14A 110.3
C13A C14A H14B 110.3
C15A C14A H14B 110.3
H14A C14A H14B 108.5
C16A C15A C14A 103.4(2)
C16A C15A H15A 111.1
C14A C15A H15A 111.1
C16A C15A H15B 111.1
C14A C15A H15B 111.1
H15A C15A H15B 109.0
C17A C16A C15A 118.8(2)
C17A C16A C12A 113.8(2)
C15A C16A C12A 105.1(2)
C17A C16A H16A 106.1
C15A C16A H16A 106.1
C12A C16A H16A 106.1
C16A C17A C1A 111.4(2)
C16A C17A C9A 108.7(2)
C1A C17A C9A 111.7(2)
C16A C17A H17A 108.3
C1A C17A H17A 108.3
C9A C17A H17A 108.3
C8A C18A H18A 109.5
C8A C18A H18B 109.5
H18A C18A H18B 109.5
C8A C18A H18C 109.5
H18A C18A H18C 109.5
H18B C18A H18C 109.5
C12A C19A H19A 109.5
C12A C19A H19B 109.5
H19A C19A H19B 109.5
C12A C19A H19C 109.5
H19A C19A H19C 109.5
H19B C19A H19C 109.5
C21A C20A H20A 109.5
C21A C20A H20B 109.5
H20A C20A H20B 109.5
C21A C20A H20C 109.5
H20A C20A H20C 109.5
H20B C20A H20C 109.5
C20A C21A C22A 111.2(2)
C20A C21A C13A 112.6(2)
C22A C21A C13A 109.3(2)
C20A C21A H21A 107.8
C22A C21A H21A 107.8
C13A C21A H21A 107.8
C23A C22A C21A 115.6(2)
C23A C22A H22A 108.4
C21A C22A H22A 108.4
C23A C22A H22B 108.4
C21A C22A H22B 108.4
H22A C22A H22B 107.4
C24A C23A C22A 111.6(2)
C24A C23A H23A 109.3
C22A C23A H23A 109.3
C24A C23A H23B 109.3
C22A C23A H23B 109.3
H23A C23A H23B 108.0
C25A C24A C23A 115.3(3)
C25A C24A H24A 108.4
C23A C24A H24A 108.4
C25A C24A H24B 108.4
C23A C24A H24B 108.4
H24A C24A H24B 107.5
C26A C25A C24A 111.7(3)
C26A C25A C27A 110.2(3)
C24A C25A C27A 110.7(3)
C26A C25A H25A 108.0
C24A C25A H25A 108.0
C27A C25A H25A 108.0
C25A C26A H26A 109.5
C25A C26A H26B 109.5
H26A C26A H26B 109.5
C25A C26A H26C 109.5
H26A C26A H26C 109.5
H26B C26A H26C 109.5
C25A C27A H27A 109.5
C25A C27A H27B 109.5
H27A C27A H27B 109.5
C25A C27A H27C 109.5
H27A C27A H27C 109.5
H27B C27A H27C 109.5
C2B C1B C17B 113.9(2)
C2B C1B H1BA 108.8
C17B C1B H1BA 108.8
C2B C1B H1BB 108.8
C17B C1B H1BB 108.8
H1BA C1B H1BB 107.7
O1B C2B C1B 123.2(3)
O1B C2B C3B 121.9(3)
C1B C2B C3B 114.9(2)
C2B C3B C4B 112.9(2)
C2B C3B C8B 109.4(2)
C4B C3B C8B 114.5(2)
C2B C3B H3BA 106.5
C4B C3B H3BA 106.5
C8B C3B H3BA 106.5
C5B C4B C3B 109.7(2)
C5B C4B H4BA 109.7
C3B C4B H4BA 109.7
C5B C4B H4BB 109.7
C3B C4B H4BB 109.7
H4BA C4B H4BB 108.2
C4B C5B C6B 112.2(3)
C4B C5B Cl1B 110.4(2)
C6B C5B Cl1B 109.6(2)
C4B C5B H5BA 108.2
C6B C5B H5BA 108.2
Cl1B C5B H5BA 108.2
C5B C6B C7B 110.1(3)
C5B C6B H6BA 109.6
C7B C6B H6BA 109.6
C5B C6B H6BB 109.6
C7B C6B H6BB 109.6
H6BA C6B H6BB 108.2
C6B C7B C8B 113.7(2)
C6B C7B H7BA 108.8
C8B C7B H7BA 108.8
C6B C7B H7BB 108.8
C8B C7B H7BB 108.8
H7BA C7B H7BB 107.7
C7B C8B C18B 109.7(3)
C7B C8B C3B 108.0(2)
C18B C8B C3B 110.4(2)
C7B C8B C9B 110.0(2)
C18B C8B C9B 111.0(3)
C3B C8B C9B 107.7(2)
C10B C9B C17B 110.9(2)
C10B C9B C8B 115.3(2)
C17B C9B C8B 112.4(2)
C10B C9B H9BA 105.8
C17B C9B H9BA 105.8
C8B C9B H9BA 105.8
C9B C10B C11B 113.7(2)
C9B C10B H10C 108.8
C11B C10B H10C 108.8
C9B C10B H10D 108.8
C11B C10B H10D 108.8
H10C C10B H10D 107.7
C10B C11B C12B 112.7(2)
C10B C11B H11C 109.1
C12B C11B H11C 109.1
C10B C11B H11D 109.1
C12B C11B H11D 109.1
H11C C11B H11D 107.8
C11B C12B C19B 110.3(2)
C11B C12B C16B 106.7(2)
C19B C12B C16B 112.2(2)
C11B C12B C13B 117.4(2)
C19B C12B C13B 110.1(2)
C16B C12B C13B 99.7(2)
C21B C13B C12B 119.1(2)
C21B C13B C14B 113.3(2)
C12B C13B C14B 103.7(2)
C21B C13B H13B 106.7
C12B C13B H13B 106.7
C14B C13B H13B 106.7
C15B C14B C13B 106.8(2)
C15B C14B H14C 110.4
C13B C14B H14C 110.4
C15B C14B H14D 110.4
C13B C14B H14D 110.4
H14C C14B H14D 108.6
C16B C15B C14B 103.5(2)
C16B C15B H15C 111.1
C14B C15B H15C 111.1
C16B C15B H15D 111.1
C14B C15B H15D 111.1
H15C C15B H15D 109.0
C17B C16B C15B 119.1(2)
C17B C16B C12B 114.4(2)
C15B C16B C12B 105.0(2)
C17B C16B H16B 105.8
C15B C16B H16B 105.8
C12B C16B H16B 105.8
C16B C17B C9B 109.1(2)
C16B C17B C1B 111.6(2)
C9B C17B C1B 111.6(2)
C16B C17B H17B 108.2
C9B C17B H17B 108.2
C1B C17B H17B 108.2
C8B C18B H18D 109.5
C8B C18B H18E 109.5
H18D C18B H18E 109.5
C8B C18B H18F 109.5
H18D C18B H18F 109.5
H18E C18B H18F 109.5
C12B C19B H19D 109.5
C12B C19B H19E 109.5
H19D C19B H19E 109.5
C12B C19B H19F 109.5
H19D C19B H19F 109.5
H19E C19B H19F 109.5
C21B C20B H20D 109.5
C21B C20B H20E 109.5
H20D C20B H20E 109.5
C21B C20B H20F 109.5
H20D C20B H20F 109.5
H20E C20B H20F 109.5
C20B C21B C13B 113.2(2)
C20B C21B C22B 110.9(2)
C13B C21B C22B 109.1(2)
C20B C21B H21B 107.8
C13B C21B H21B 107.8
C22B C21B H21B 107.8
C23B C22B C21B 115.4(3)
C23B C22B H22C 108.4
C21B C22B H22C 108.4
C23B C22B H22D 108.4
C21B C22B H22D 108.4
H22C C22B H22D 107.5
C24B C23B C22B 111.9(3)
C24B C23B H23C 109.2
C22B C23B H23C 109.2
C24B C23B H23D 109.2
C22B C23B H23D 109.2
H23C C23B H23D 107.9
C23B C24B C25B 114.9(3)
C23B C24B H24C 108.5
C25B C24B H24C 108.5
C23B C24B H24D 108.5
C25B C24B H24D 108.5
H24C C24B H24D 107.5
C26B C25B C27B 109.7(3)
C26B C25B C24B 112.0(3)
C27B C25B C24B 110.2(3)
C26B C25B H25B 108.3
C27B C25B H25B 108.3
C24B C25B H25B 108.3
C25B C26B H26D 109.5
C25B C26B H26E 109.5
H26D C26B H26E 109.5
C25B C26B H26F 109.5
H26D C26B H26F 109.5
H26E C26B H26F 109.5
C25B C27B H27D 109.5
C25B C27B H27E 109.5
H27D C27B H27E 109.5
C25B C27B H27F 109.5
H27D C27B H27F 109.5
H27E C27B H27F 109.5

loop_
_geom_bond_atom_site_label_1
_geom_bond_atom_site_label_2
_geom_bond_distance
Cl1A C5A 1.804(3)
O1A C2A 1.221(3)
C1A C2A 1.510(4)
C1A C17A 1.540(4)
C1A H1AA 0.9900
C1A H1AB 0.9900
C2A C3A 1.506(4)
C3A C4A 1.530(4)
C3A C8A 1.558(4)
C3A H3AA 1.0000
C4A C5A 1.523(4)
C4A H4AA 0.9900
C4A H4AB 0.9900
C5A C6A 1.515(4)
C5A H5AA 1.0000
C6A C7A 1.540(4)
C6A H6AA 0.9900
C6A H6AB 0.9900
C7A C8A 1.542(4)
C7A H7AA 0.9900
C7A H7AB 0.9900
C8A C18A 1.542(4)
C8A C9A 1.551(4)
C9A C10A 1.526(4)
C9A C17A 1.542(4)
C9A H9AA 1.0000
C10A C11A 1.535(4)
C10A H10A 0.9900
C10A H10B 0.9900
C11A C12A 1.533(4)
C11A H11A 0.9900
C11A H11B 0.9900
C12A C19A 1.538(4)
C12A C16A 1.544(4)
C12A C13A 1.569(4)
C13A C21A 1.548(4)
C13A C14A 1.552(4)
C13A H13A 1.0000
C14A C15A 1.555(4)
C14A H14A 0.9900
C14A H14B 0.9900
C15A C16A 1.524(4)
C15A H15A 0.9900
C15A H15B 0.9900
C16A C17A 1.522(4)
C16A H16A 1.0000
C17A H17A 1.0000
C18A H18A 0.9800
C18A H18B 0.9800
C18A H18C 0.9800
C19A H19A 0.9800
C19A H19B 0.9800
C19A H19C 0.9800
C20A C21A 1.538(4)
C20A H20A 0.9800
C20A H20B 0.9800
C20A H20C 0.9800
C21A C22A 1.540(4)
C21A H21A 1.0000
C22A C23A 1.533(4)
C22A H22A 0.9900
C22A H22B 0.9900
C23A C24A 1.530(4)
C23A H23A 0.9900
C23A H23B 0.9900
C24A C25A 1.527(4)
C24A H24A 0.9900
C24A H24B 0.9900
C25A C26A 1.517(5)
C25A C27A 1.527(5)
C25A H25A 1.0000
C26A H26A 0.9800
C26A H26B 0.9800
C26A H26C 0.9800
C27A H27A 0.9800
C27A H27B 0.9800
C27A H27C 0.9800
Cl1B C5B 1.805(3)
O1B C2B 1.209(3)
C1B C2B 1.502(4)
C1B C17B 1.544(4)
C1B H1BA 0.9900
C1B H1BB 0.9900
C2B C3B 1.513(4)
C3B C4B 1.526(4)
C3B C8B 1.551(4)
C3B H3BA 1.0000
C4B C5B 1.507(4)
C4B H4BA 0.9900
C4B H4BB 0.9900
C5B C6B 1.525(5)
C5B H5BA 1.0000
C6B C7B 1.541(4)
C6B H6BA 0.9900
C6B H6BB 0.9900
C7B C8B 1.542(4)
C7B H7BA 0.9900
C7B H7BB 0.9900
C8B C18B 1.545(4)
C8B C9B 1.552(4)
C9B C10B 1.529(4)
C9B C17B 1.534(4)
C9B H9BA 1.0000
C10B C11B 1.530(4)
C10B H10C 0.9900
C10B H10D 0.9900
C11B C12B 1.531(4)
C11B H11C 0.9900
C11B H11D 0.9900
C12B C19B 1.541(4)
C12B C16B 1.542(4)
C12B C13B 1.551(4)
C13B C21B 1.542(4)
C13B C14B 1.555(4)
C13B H13B 1.0000
C14B C15B 1.551(4)
C14B H14C 0.9900
C14B H14D 0.9900
C15B C16B 1.527(4)
C15B H15C 0.9900
C15B H15D 0.9900
C16B C17B 1.525(4)
C16B H16B 1.0000
C17B H17B 1.0000
C18B H18D 0.9800
C18B H18E 0.9800
C18B H18F 0.9800
C19B H19D 0.9800
C19B H19E 0.9800
C19B H19F 0.9800
C20B C21B 1.534(4)
C20B H20D 0.9800
C20B H20E 0.9800
C20B H20F 0.9800
C21B C22B 1.543(4)
C21B H21B 1.0000
C22B C23B 1.534(4)
C22B H22C 0.9900
C22B H22D 0.9900
C23B C24B 1.527(4)
C23B H23C 0.9900
C23B H23D 0.9900
C24B C25B 1.542(5)
C24B H24C 0.9900
C24B H24D 0.9900
C25B C26B 1.509(6)
C25B C27B 1.531(5)
C25B H25B 1.0000
C26B H26D 0.9800
C26B H26E 0.9800
C26B H26F 0.9800
C27B H27D 0.9800
C27B H27E 0.9800
C27B H27F 0.9800

loop_
_geom_hbond_atom_site_label_D
_geom_hbond_atom_site_label_H
_geom_hbond_atom_site_label_A
_geom_hbond_site_symmetry_A
_geom_hbond_distance_DH
_geom_hbond_distance_HA
_geom_hbond_distance_DA
_geom_hbond_angle_DHA
_geom_hbond_publ_flag
C7A H7AA O1A 1_655 0.9900 2.3700 3.349(4) 168.00 yes
C7B H7BA O1B 1_655 0.9900 2.4700 3.265(4) 137.00 yes
C23A H23B O1B 2_646 0.9900 2.5100 3.414(4) 152.00 yes
C23B H23D O1A 2_657 0.9900 2.5000 3.453(4) 161.00 yes

loop_
_geom_torsion_atom_site_label_1
_geom_torsion_atom_site_label_2
_geom_torsion_atom_site_label_3
_geom_torsion_atom_site_label_4
_geom_torsion
C17A C1A C2A O1A -131.1(3)
C17A C1A C2A C3A 48.7(3)
O1A C2A C3A C4A -5.1(4)
C1A C2A C3A C4A 175.2(2)
O1A C2A C3A C8A 123.7(3)
C1A C2A C3A C8A -56.0(3)
C2A C3A C4A C5A -177.3(2)
C8A C3A C4A C5A 56.4(3)
C3A C4A C5A C6A -56.4(3)
C3A C4A C5A Cl1A -178.8(2)
C4A C5A C6A C7A 56.8(4)
Cl1A C5A C6A C7A 179.2(2)
C5A C6A C7A C8A -56.2(4)
C6A C7A C8A C18A -67.0(3)
C6A C7A C8A C9A 170.2(3)
C6A C7A C8A C3A 53.4(3)
C2A C3A C8A C18A -62.2(3)
C4A C3A C8A C18A 65.4(3)
C2A C3A C8A C7A 178.0(2)
C4A C3A C8A C7A -54.4(3)
C2A C3A C8A C9A 59.3(3)
C4A C3A C8A C9A -173.1(2)
C18A C8A C9A C10A -66.0(3)
C7A C8A C9A C10A 56.0(3)
C3A C8A C9A C10A 172.7(2)
C18A C8A C9A C17A 61.8(3)
C7A C8A C9A C17A -176.1(2)
C3A C8A C9A C17A -59.4(3)
C17A C9A C10A C11A 51.8(3)
C8A C9A C10A C11A -179.3(2)
C9A C10A C11A C12A -53.4(3)
C10A C11A C12A C19A -68.2(3)
C10A C11A C12A C16A 54.3(3)
C10A C11A C12A C13A 164.6(2)
C11A C12A C13A C21A 81.2(3)
C19A C12A C13A C21A -46.7(3)
C16A C12A C13A C21A -164.6(2)
C11A C12A C13A C14A -153.2(2)
C19A C12A C13A C14A 78.9(3)
C16A C12A C13A C14A -39.0(3)
C21A C13A C14A C15A 149.2(2)
C12A C13A C14A C15A 19.3(3)
C13A C14A C15A C16A 8.7(3)
C14A C15A C16A C17A -163.1(2)
C14A C15A C16A C12A -34.3(3)
C11A C12A C16A C17A -60.5(3)
C19A C12A C16A C17A 61.5(3)
C13A C12A C16A C17A 177.6(2)
C11A C12A C16A C15A 167.8(2)
C19A C12A C16A C15A -70.2(3)
C13A C12A C16A C15A 46.0(3)
C15A C16A C17A C1A -50.7(3)
C12A C16A C17A C1A -175.3(2)
C15A C16A C17A C9A -174.3(2)
C12A C16A C17A C9A 61.1(3)
C2A C1A C17A C16A -167.2(2)
C2A C1A C17A C9A -45.4(3)
C10A C9A C17A C16A -53.8(3)
C8A C9A C17A C16A 176.2(2)
C10A C9A C17A C1A -177.3(2)
C8A C9A C17A C1A 52.8(3)
C14A C13A C21A C20A -178.5(2)
C12A C13A C21A C20A -57.1(3)
C14A C13A C21A C22A 57.3(3)
C12A C13A C21A C22A 178.7(2)
C20A C21A C22A C23A 56.4(3)
C13A C21A C22A C23A -178.7(2)
C21A C22A C23A C24A 172.0(2)
C22A C23A C24A C25A 176.8(3)
C23A C24A C25A C26A 66.8(4)
C23A C24A C25A C27A -169.9(3)
C17B C1B C2B O1B -130.8(3)
C17B C1B C2B C3B 47.8(3)
O1B C2B C3B C4B -6.2(4)
C1B C2B C3B C4B 175.2(2)
O1B C2B C3B C8B 122.7(3)
C1B C2B C3B C8B -56.0(3)
C2B C3B C4B C5B -177.8(3)
C8B C3B C4B C5B 56.1(3)
C3B C4B C5B C6B -56.9(4)
C3B C4B C5B Cl1B -179.5(2)
C4B C5B C6B C7B 56.8(4)
Cl1B C5B C6B C7B 179.8(2)
C5B C6B C7B C8B -55.2(4)
C6B C7B C8B C18B -68.3(4)
C6B C7B C8B C3B 52.1(4)
C6B C7B C8B C9B 169.4(3)
C2B C3B C8B C7B 179.1(2)
C4B C3B C8B C7B -53.0(3)
C2B C3B C8B C18B -60.9(3)
C4B C3B C8B C18B 67.0(3)
C2B C3B C8B C9B 60.3(3)
C4B C3B C8B C9B -171.7(2)
C7B C8B C9B C10B 53.7(3)
C18B C8B C9B C10B -67.9(3)
C3B C8B C9B C10B 171.2(2)
C7B C8B C9B C17B -177.9(2)
C18B C8B C9B C17B 60.5(3)
C3B C8B C9B C17B -60.4(3)
C17B C9B C10B C11B 52.3(3)
C8B C9B C10B C11B -178.5(3)
C9B C10B C11B C12B -53.9(4)
C10B C11B C12B C19B -68.1(3)
C10B C11B C12B C16B 54.0(3)
C10B C11B C12B C13B 164.7(2)
C11B C12B C13B C21B 78.0(3)
C19B C12B C13B C21B -49.3(3)
C16B C12B C13B C21B -167.4(2)
C11B C12B C13B C14B -155.0(2)
C19B C12B C13B C14B 77.6(3)
C16B C12B C13B C14B -40.4(3)
C21B C13B C14B C15B 151.8(2)
C12B C13B C14B C15B 21.3(3)
C13B C14B C15B C16B 6.9(3)
C14B C15B C16B C17B -162.9(2)
C14B C15B C16B C12B -33.2(3)
C11B C12B C16B C17B -58.9(3)
C19B C12B C16B C17B 62.1(3)
C13B C12B C16B C17B 178.6(2)
C11B C12B C16B C15B 168.7(2)
C19B C12B C16B C15B -70.4(3)
C13B C12B C16B C15B 46.1(3)
C15B C16B C17B C9B -175.1(2)
C12B C16B C17B C9B 59.6(3)
C15B C16B C17B C1B -51.4(3)
C12B C16B C17B C1B -176.7(2)
C10B C9B C17B C16B -53.4(3)
C8B C9B C17B C16B 175.9(2)
C10B C9B C17B C1B -177.1(2)
C8B C9B C17B C1B 52.2(3)
C2B C1B C17B C16B -166.8(2)
C2B C1B C17B C9B -44.5(3)
C12B C13B C21B C20B -55.1(4)
C14B C13B C21B C20B -177.4(3)
C12B C13B C21B C22B -179.1(2)
C14B C13B C21B C22B 58.6(3)
C20B C21B C22B C23B 57.0(3)
C13B C21B C22B C23B -177.7(2)
C21B C22B C23B C24B 170.3(3)
C22B C23B C24B C25B 173.6(3)
C23B C24B C25B C26B 65.1(4)
C23B C24B C25B C27B -172.6(3)

loop_
_cod_related_entry_id
_cod_related_entry_database
_cod_related_entry_code
1 ChemSpider 20041166
